data_4072958
loop_
_publ_author_name
'Soran, Albert P.'
'Silvestru, Cristian'
'Breunig, Hans J.'
'Bal\'azs, Gabor'
'Green, Jennifer C.'

_publ_section_title
;
 Organobismuth(III) Dihalides with T-Shaped Geometry Stabilized by
 Intramolecular N\\rightarrow Bi Interactions and Related
 Diorganobismuth(III) Halides
;
_journal_issue 5
_journal_name_full Organometallics
_journal_page_first 1196
_journal_paper_doi 10.1021/om0611608
_journal_volume 26
_journal_year 2007
_chemical_formula_moiety 'C13 H22 Bi N2, I'
_chemical_formula_sum 'C13 H22 Bi I N2'
_chemical_formula_weight 542.21
_chemical_name_systematic
; 
 ? 
;
_space_group_IT_number 61
_symmetry_cell_setting orthorhombic
_symmetry_space_group_name_Hall '-P 2ac 2ab'
_symmetry_space_group_name_H-M 'P b c a'
_atom_sites_solution_hydrogens geom
_atom_sites_solution_primary direct
_atom_sites_solution_secondary difmap
_audit_creation_method SHELXL-97
_cell_angle_alpha 90.00
_cell_angle_beta 90.00
_cell_angle_gamma 90.00
_cell_formula_units_Z 8
_cell_length_a 11.9840(17)
_cell_length_b 13.3474(19)
_cell_length_c 20.537(3)
_cell_measurement_reflns_used 4499
_cell_measurement_temperature 297(2)
_cell_measurement_theta_max 24.55
_cell_measurement_theta_min 2.49
_cell_volume 3285.0(8)
_computing_cell_refinement 'Bruker SMART'
_computing_data_collection 'Bruker SMART'
_computing_data_reduction 'Bruker SAINT'
_computing_molecular_graphics 'Bruker SHELXTL'
_computing_publication_material 'Bruker SHELXTL'
_computing_structure_refinement 'Bruker SHELXTL'
_computing_structure_solution 'Bruker SHELXTL'
_diffrn_ambient_temperature 297(2)
_diffrn_measured_fraction_theta_full 1.000
_diffrn_measured_fraction_theta_max 1.000
_diffrn_measurement_device_type 'CCD area detector'
_diffrn_measurement_method 'phi and omega scans'
_diffrn_radiation_monochromator graphite
_diffrn_radiation_source 'fine-focus sealed tube'
_diffrn_radiation_type MoK\a
_diffrn_radiation_wavelength 0.71073
_diffrn_reflns_av_R_equivalents 0.0507
_diffrn_reflns_av_sigmaI/netI 0.0316
_diffrn_reflns_limit_h_max 14
_diffrn_reflns_limit_h_min -14
_diffrn_reflns_limit_k_max 16
_diffrn_reflns_limit_k_min -16
_diffrn_reflns_limit_l_max 25
_diffrn_reflns_limit_l_min -25
_diffrn_reflns_number 24755
_diffrn_reflns_theta_full 26.37
_diffrn_reflns_theta_max 26.37
_diffrn_reflns_theta_min 1.98
_exptl_absorpt_coefficient_mu 12.599
_exptl_absorpt_correction_T_max 0.1179
_exptl_absorpt_correction_T_min 0.0635
_exptl_absorpt_correction_type multi-scan
_exptl_absorpt_process_details 'Bruker, 2001.'
_exptl_crystal_colour colourless
_exptl_crystal_density_diffrn 2.193
_exptl_crystal_density_method 'not measured'
_exptl_crystal_description block
_exptl_crystal_F_000 2000
_exptl_crystal_size_max 0.25
_exptl_crystal_size_mid 0.19
_exptl_crystal_size_min 0.17
_refine_diff_density_max 2.805
_refine_diff_density_min -1.318
_refine_diff_density_rms 0.155
_refine_ls_extinction_method none
_refine_ls_goodness_of_fit_ref 1.159
_refine_ls_hydrogen_treatment constr
_refine_ls_matrix_type full
_refine_ls_number_parameters 159
_refine_ls_number_reflns 3356
_refine_ls_number_restraints 0
_refine_ls_restrained_S_all 1.159
_refine_ls_R_factor_all 0.0632
_refine_ls_R_factor_gt 0.0483
_refine_ls_shift/su_max 0.001
_refine_ls_shift/su_mean 0.000
_refine_ls_structure_factor_coef Fsqd
_refine_ls_weighting_details 'calc w=1/[\s^2^(Fo^2^)+(0.0244P)^2^+32.0299P] where P=(Fo^2^+2Fc^2^)/3'
_refine_ls_weighting_scheme calc
_refine_ls_wR_factor_gt 0.0918
_refine_ls_wR_factor_ref 0.0968
_reflns_number_gt 2735
_reflns_number_total 3356
_reflns_threshold_expression >2sigma(I)
_cod_data_source_file om0611608si20061220_064232.cif
_cod_data_source_block CCDC_619310
_cod_depositor_comments
;
The following automatic conversions were performed:

'_symmetry_cell_setting' value 'Orthorhombic' changed to
'orthorhombic' according to
/home/saulius/struct/CIF-dictionaries/cif_core.dic dictionary named
'cif_core.dic' version 2.4.1 from 2010-06-29.

Automatic conversion script
Id: cif_fix_values 1715 2011-07-08 13:25:40Z adriana 
;
_cod_original_cell_volume 3284.9(8)
_cod_original_sg_symbol_H-M 'Pbca '
_cod_database_code 4072958

loop_
_symmetry_equiv_pos_as_xyz
'x, y, z'
'-x+1/2, -y, z+1/2'
'-x, y+1/2, -z+1/2'
'x+1/2, -y+1/2, -z'
'-x, -y, -z'
'x-1/2, y, -z-1/2'
'x, -y-1/2, z-1/2'
'-x-1/2, y-1/2, z'

loop_
_atom_site_label
_atom_site_type_symbol
_atom_site_fract_x
_atom_site_fract_y
_atom_site_fract_z
_atom_site_U_iso_or_equiv
_atom_site_adp_type
_atom_site_occupancy
_atom_site_symmetry_multiplicity
_atom_site_calc_flag
_atom_site_refinement_flags
Bi1 Bi 0.91757(3) 0.21400(3) 0.918341(17) 0.03634(12) Uani 1 1 d .
I1 I 0.24644(7) 0.46645(6) 0.61989(4) 0.0637(2) Uani 1 1 d .
N2 N 0.9318(7) 0.2142(6) 0.7942(4) 0.0427(19) Uani 1 1 d .
N1 N 0.9964(6) 0.2870(6) 1.0229(4) 0.0364(17) Uani 1 1 d .
C1 C 1.0522(7) 0.3180(6) 0.8903(4) 0.0306(19) Uani 1 1 d .
C2 C 1.1274(7) 0.3495(7) 0.9380(4) 0.035(2) Uani 1 1 d .
C3 C 1.2144(8) 0.4122(8) 0.9213(6) 0.049(3) Uani 1 1 d .
H3 H 1.2642 0.4350 0.9527 0.059 Uiso 1 1 calc R
C4 C 1.2260(9) 0.4405(7) 0.8566(5) 0.050(3) Uani 1 1 d .
H4 H 1.2844 0.4828 0.8450 0.060 Uiso 1 1 calc R
C5 C 1.1540(9) 0.4079(7) 0.8094(5) 0.048(3) Uani 1 1 d .
H5 H 1.1650 0.4263 0.7663 0.058 Uiso 1 1 calc R
C6 C 1.0637(8) 0.3469(6) 0.8263(4) 0.037(2) Uani 1 1 d .
C10 C 0.9749(9) 0.3146(7) 0.7784(5) 0.047(3) Uani 1 1 d .
H10A H 0.9140 0.3624 0.7791 0.057 Uiso 1 1 calc R
H10B H 1.0061 0.3141 0.7348 0.057 Uiso 1 1 calc R
C11 C 1.0102(10) 0.1369(8) 0.7710(5) 0.058(3) Uani 1 1 d .
H11A H 1.0219 0.1448 0.7250 0.087 Uiso 1 1 calc R
H11B H 0.9795 0.0717 0.7794 0.087 Uiso 1 1 calc R
H11C H 1.0800 0.1437 0.7934 0.087 Uiso 1 1 calc R
C12 C 0.8212(10) 0.2006(8) 0.7640(6) 0.062(3) Uani 1 1 d .
H12A H 0.8260 0.2148 0.7182 0.093 Uiso 1 1 calc R
H12B H 0.7687 0.2454 0.7839 0.093 Uiso 1 1 calc R
H12C H 0.7970 0.1327 0.7701 0.093 Uiso 1 1 calc R
C7 C 1.1141(8) 0.3115(7) 1.0074(5) 0.040(2) Uani 1 1 d .
H7A H 1.1597 0.2521 1.0133 0.048 Uiso 1 1 calc R
H7B H 1.1406 0.3623 1.0375 0.048 Uiso 1 1 calc R
C8 C 0.9334(9) 0.3807(8) 1.0350(5) 0.051(3) Uani 1 1 d .
H8A H 0.9708 0.4193 1.0678 0.077 Uiso 1 1 calc R
H8B H 0.8594 0.3645 1.0496 0.077 Uiso 1 1 calc R
H8C H 0.9292 0.4189 0.9955 0.077 Uiso 1 1 calc R
C9 C 0.9932(12) 0.2239(9) 1.0821(5) 0.066(3) Uani 1 1 d .
H9A H 1.0263 0.1599 1.0729 0.099 Uiso 1 1 calc R
H9B H 0.9171 0.2145 1.0955 0.099 Uiso 1 1 calc R
H9C H 1.0340 0.2562 1.1164 0.099 Uiso 1 1 calc R
C13 C 1.0386(9) 0.0888(8) 0.9288(6) 0.056(3) Uani 1 1 d .
H13A H 1.0205 0.0368 0.8983 0.085 Uiso 1 1 calc R
H13B H 1.0349 0.0626 0.9723 0.085 Uiso 1 1 calc R
H13C H 1.1127 0.1129 0.9203 0.085 Uiso 1 1 calc R

loop_
_atom_site_aniso_label
_atom_site_aniso_U_11
_atom_site_aniso_U_22
_atom_site_aniso_U_33
_atom_site_aniso_U_23
_atom_site_aniso_U_13
_atom_site_aniso_U_12
Bi1 0.03089(18) 0.03831(19) 0.0398(2) 0.00158(16) 0.00491(15) -0.00110(16)
I1 0.0692(5) 0.0639(5) 0.0580(5) 0.0126(4) 0.0175(4) 0.0152(4)
N1 0.048(5) 0.046(4) 0.034(4) -0.004(4) -0.004(4) -0.002(4)
N2 0.042(4) 0.034(4) 0.033(4) 0.007(3) 0.000(3) 0.001(3)
C1 0.028(4) 0.025(4) 0.040(5) -0.003(4) 0.006(4) 0.001(3)
C2 0.032(4) 0.030(5) 0.042(5) -0.005(4) 0.006(4) 0.006(4)
C3 0.032(5) 0.048(6) 0.067(7) -0.011(5) -0.002(5) -0.009(4)
C4 0.053(7) 0.039(6) 0.057(7) 0.000(5) 0.019(5) -0.015(5)
C5 0.059(7) 0.038(5) 0.047(6) 0.003(5) 0.020(5) -0.001(5)
C6 0.047(6) 0.028(4) 0.035(5) 0.004(4) 0.003(4) 0.003(4)
C7 0.062(7) 0.046(6) 0.034(5) 0.005(4) 0.000(5) 0.009(5)
C8 0.078(8) 0.052(7) 0.044(6) -0.014(5) 0.005(6) 0.006(6)
C9 0.067(8) 0.057(7) 0.061(8) 0.008(6) -0.021(6) -0.015(6)
C10 0.040(5) 0.041(5) 0.040(5) 0.003(4) -0.009(4) 0.003(4)
C11 0.051(6) 0.060(7) 0.044(6) -0.016(5) -0.003(5) 0.008(5)
C12 0.085(9) 0.062(8) 0.050(7) 0.028(6) 0.008(6) -0.001(7)
C13 0.061(7) 0.036(6) 0.072(8) 0.014(5) 0.002(6) 0.009(5)

loop_
_atom_type_symbol
_atom_type_description
_atom_type_scat_dispersion_real
_atom_type_scat_dispersion_imag
_atom_type_scat_source
C C 0.0033 0.0016 'International Tables Vol C Tables 4.2.6.8 and 6.1.1.4'
H H 0.0000 0.0000 'International Tables Vol C Tables 4.2.6.8 and 6.1.1.4'
N N 0.0061 0.0033 'International Tables Vol C Tables 4.2.6.8 and 6.1.1.4'
Bi Bi -4.1077 10.2566 'International Tables Vol C Tables 4.2.6.8 and 6.1.1.4'
I I -0.4742 1.8119 'International Tables Vol C Tables 4.2.6.8 and 6.1.1.4'

loop_
_geom_angle_atom_site_label_1
_geom_angle_atom_site_label_2
_geom_angle_atom_site_label_3
_geom_angle
C1 Bi1 C13 91.2(4)
C1 Bi1 N2 73.0(3)
C13 Bi1 N2 87.9(4)
C1 Bi1 N1 71.9(3)
C13 Bi1 N1 93.1(4)
N2 Bi1 N1 144.9(3)
C7 N1 C8 110.1(8)
C7 N1 C9 109.6(8)
C8 N1 C9 110.5(8)
C7 N1 Bi1 104.2(5)
C8 N1 Bi1 111.4(6)
C9 N1 Bi1 111.1(6)
C12 N2 C11 109.2(8)
C12 N2 C10 109.0(8)
C11 N2 C10 109.5(7)
C12 N2 Bi1 117.8(6)
C11 N2 Bi1 106.1(5)
C10 N2 Bi1 104.9(5)
C6 C1 C2 121.3(8)
C6 C1 Bi1 120.0(7)
C2 C1 Bi1 118.6(6)
C3 C2 C1 119.8(9)
C3 C2 C10 120.9(9)
C1 C2 C10 119.3(8)
C2 C3 C4 118.6(9)
C5 C4 C3 121.8(9)
C4 C5 C6 119.9(9)
C1 C6 C5 118.6(9)
C1 C6 C7 118.1(8)
C5 C6 C7 123.3(9)
N1 C7 C6 111.3(8)
N2 C10 C2 111.9(7)

loop_
_geom_bond_atom_site_label_1
_geom_bond_atom_site_label_2
_geom_bond_distance
Bi1 C1 2.204(8)
Bi1 C13 2.224(10)
Bi1 N2 2.540(8)
Bi1 N1 2.555(8)
N1 C7 1.472(12)
N1 C8 1.474(13)
N1 C9 1.475(13)
N2 C12 1.480(12)
N2 C11 1.482(12)
N2 C10 1.482(12)
C1 C6 1.376(12)
C1 C2 1.396(13)
C2 C3 1.380(13)
C2 C10 1.523(13)
C3 C4 1.388(15)
C4 C5 1.368(15)
C5 C6 1.397(13)
C6 C7 1.513(13)

loop_
_geom_torsion_atom_site_label_1
_geom_torsion_atom_site_label_2
_geom_torsion_atom_site_label_3
_geom_torsion_atom_site_label_4
_geom_torsion
C1 Bi1 N1 C7 -28.3(6)
C13 Bi1 N1 C7 -118.6(7)
N2 Bi1 N1 C7 -27.8(8)
C1 Bi1 N1 C8 90.2(7)
C13 Bi1 N1 C8 0.0(7)
N2 Bi1 N1 C8 90.8(8)
C1 Bi1 N1 C9 -146.2(7)
C13 Bi1 N1 C9 123.5(7)
N2 Bi1 N1 C9 -145.7(6)
C1 Bi1 N2 C12 -149.5(8)
C13 Bi1 N2 C12 -57.6(8)
N1 Bi1 N2 C12 -150.0(7)
C1 Bi1 N2 C11 87.9(6)
C13 Bi1 N2 C11 179.8(7)
N1 Bi1 N2 C11 87.4(7)
C1 Bi1 N2 C10 -28.0(5)
C13 Bi1 N2 C10 63.9(6)
N1 Bi1 N2 C10 -28.5(8)
C13 Bi1 C1 C6 105.2(7)
N2 Bi1 C1 C6 -167.3(7)
N1 Bi1 C1 C6 12.4(6)
C13 Bi1 C1 C2 -71.9(7)
N2 Bi1 C1 C2 15.6(6)
N1 Bi1 C1 C2 -164.8(7)
C6 C1 C2 C3 0.9(13)
Bi1 C1 C2 C3 178.1(7)
C6 C1 C2 C10 -177.2(8)
Bi1 C1 C2 C10 -0.1(11)
C1 C2 C3 C4 -1.4(14)
C10 C2 C3 C4 176.7(9)
C2 C3 C4 C5 0.0(16)
C3 C4 C5 C6 2.0(16)
C2 C1 C6 C5 1.0(13)
Bi1 C1 C6 C5 -176.1(7)
C2 C1 C6 C7 -176.4(8)
Bi1 C1 C6 C7 6.5(11)
C4 C5 C6 C1 -2.4(14)
C4 C5 C6 C7 174.8(9)
C8 N1 C7 C6 -79.3(10)
C9 N1 C7 C6 159.0(9)
Bi1 N1 C7 C6 40.1(9)
C1 C6 C7 N1 -35.2(12)
C5 C6 C7 N1 147.5(9)
C12 N2 C10 C2 163.4(8)
C11 N2 C10 C2 -77.1(9)
Bi1 N2 C10 C2 36.4(8)
C3 C2 C10 N2 153.8(8)
C1 C2 C10 N2 -28.1(11)
